data_8106868
loop_
_publ_author_name
'Ha, Kwang'

_publ_section_title
;
 Crystal structure of trans-dibromidodi(pyridine-\kN)palladium(II),
 PdBr2(C5H5N)2
;
_journal_issue 1
_journal_name_full 'Zeitschrift f\"ur Kristallographie - New Crystal Structures'
_journal_page_first 333
_journal_page_last 334
_journal_paper_doi 10.1515/ncrs-2015-0204
_journal_volume 231
_journal_year 2016
_chemical_formula_moiety 'C10 H10 Br2 N2 Pd'
_chemical_formula_sum 'C10 H10 Br2 N2 Pd'
_chemical_formula_weight 424.42
_chemical_name_systematic
; 
<i>trans</i>-dibromidodi(pyridine-\k<i>N</i>)palladium(II)
;
_space_group_crystal_system triclinic
_space_group_IT_number 2
_space_group_name_Hall '-P 1'
_space_group_name_H-M_alt 'P -1'
_atom_sites_solution_hydrogens geom
_atom_sites_solution_primary direct
_atom_sites_solution_secondary difmap
_cell_angle_alpha 80.031(3)
_cell_angle_beta 84.601(2)
_cell_angle_gamma 89.222(2)
_cell_formula_units_Z 1
_cell_length_a 5.6549(3)
_cell_length_b 7.0210(3)
_cell_length_c 7.7723(4)
_cell_measurement_reflns_used 5238
_cell_measurement_temperature 223(2)
_cell_measurement_theta_max 28.34
_cell_measurement_theta_min 2.67
_cell_volume 302.58(3)
_computing_cell_refinement 'Bruker SAINT'
_computing_data_collection 'Bruker APEX2'
_computing_data_reduction 'Bruker SAINT'
_computing_molecular_graphics 'ORTEP-III (Farrugia, 1997)'
_computing_publication_material 'SHELXL-2014/7 (Sheldrick, 2014)'
_computing_structure_refinement 'SHELXL-2014/7 (Sheldrick, 2014)'
_computing_structure_solution 'SHELXS-97 (Sheldrick, 1997)'
_diffrn_ambient_temperature 223(2)
_diffrn_measured_fraction_theta_full 0.998
_diffrn_measured_fraction_theta_max 0.992
_diffrn_measurement_device_type 'PHOTON 100 CMOS'
_diffrn_measurement_method '\f and \w scans'
_diffrn_radiation_type MoK\a
_diffrn_radiation_wavelength 0.71073
_diffrn_reflns_av_R_equivalents 0.0790
_diffrn_reflns_av_unetI/netI 0.0435
_diffrn_reflns_Laue_measured_fraction_full 0.998
_diffrn_reflns_Laue_measured_fraction_max 0.992
_diffrn_reflns_limit_h_max 7
_diffrn_reflns_limit_h_min -7
_diffrn_reflns_limit_k_max 9
_diffrn_reflns_limit_k_min -9
_diffrn_reflns_limit_l_max 10
_diffrn_reflns_limit_l_min -10
_diffrn_reflns_number 11965
_diffrn_reflns_point_group_measured_fraction_full 0.998
_diffrn_reflns_point_group_measured_fraction_max 0.992
_diffrn_reflns_theta_full 25.242
_diffrn_reflns_theta_max 28.441
_diffrn_reflns_theta_min 2.672
_diffrn_source 'sealed tube'
_exptl_absorpt_coefficient_mu 8.104
_exptl_absorpt_correction_T_max 0.7457
_exptl_absorpt_correction_T_min 0.3927
_exptl_absorpt_correction_type multi-scan
_exptl_absorpt_process_details SADABS
_exptl_crystal_colour yellow
_exptl_crystal_density_diffrn 2.329
_exptl_crystal_description block
_exptl_crystal_F_000 200
_exptl_crystal_size_max 0.18
_exptl_crystal_size_mid 0.12
_exptl_crystal_size_min 0.08
_refine_diff_density_max 0.986
_refine_diff_density_min -1.258
_refine_diff_density_rms 0.173
_refine_ls_extinction_coef .
_refine_ls_extinction_method none
_refine_ls_goodness_of_fit_ref 1.091
_refine_ls_hydrogen_treatment constr
_refine_ls_matrix_type full
_refine_ls_number_parameters 70
_refine_ls_number_reflns 1523
_refine_ls_number_restraints 0
_refine_ls_restrained_S_all 1.091
_refine_ls_R_factor_all 0.0453
_refine_ls_R_factor_gt 0.0309
_refine_ls_shift/su_max 0.000
_refine_ls_shift/su_mean 0.000
_refine_ls_structure_factor_coef Fsqd
_refine_ls_weighting_details 'w=1/[\s^2^(Fo^2^)+(0.0345P)^2^+0.3263P] where P=(Fo^2^+2Fc^2^)/3'
_refine_ls_weighting_scheme calc
_refine_ls_wR_factor_gt 0.0743
_refine_ls_wR_factor_ref 0.0841
_reflns_Friedel_coverage 0.000
_reflns_Friedel_fraction_full .
_reflns_Friedel_fraction_max .
_reflns_number_gt 1221
_reflns_number_total 1523
_reflns_threshold_expression 'I > 2\s(I)'
_cod_data_source_file suppl_ncrs-2015-0204_suppl.cif
_cod_data_source_block PdBr2(py)2
_cod_depositor_comments
;
The following automatic conversions were performed:

data item '_exptl_absorpt_correction_type' value 'Multi-scan' was
changed to 'multi-scan' in accordance with the built-in table derived
from the CIF Core dictionary named 'cif_core.dic' version 2.4.5 last
updated on 2014-11-21.

Automatic conversion script
Id: cif_fix_values 8738 2021-04-28 16:35:53Z antanas 
;
_cod_database_code 8106868
_shelx_space_group_comment
;
The symmetry employed for this shelxl refinement is uniquely defined
by the following loop, which should always be used as a source of
symmetry information in preference to the above space-group names.
They are only intended as comments.
;

loop_
_space_group_symop_operation_xyz
'x, y, z'
'-x, -y, -z'

loop_
_atom_site_label
_atom_site_type_symbol
_atom_site_fract_x
_atom_site_fract_y
_atom_site_fract_z
_atom_site_U_iso_or_equiv
_atom_site_adp_type
_atom_site_occupancy
_atom_site_site_symmetry_order
_atom_site_calc_flag
_atom_site_refinement_flags_posn
_atom_site_refinement_flags_adp
_atom_site_refinement_flags_occupancy
_atom_site_disorder_assembly
_atom_site_disorder_group
Pd1 Pd 0.5000 0.5000 0.5000 0.02201(13) Uani 1 2 d S . P . .
Br1 Br 0.55852(7) 0.79493(5) 0.28409(5) 0.03290(15) Uani 1 1 d . . . . .
N1 N 0.7368(5) 0.3628(4) 0.3527(4) 0.0245(7) Uani 1 1 d . . . . .
C1 C 0.9324(7) 0.2805(6) 0.4200(5) 0.0276(8) Uani 1 1 d . . . . .
H1 H 0.9545 0.2839 0.5378 0.033 Uiso 1 1 calc R U . . .
C2 C 1.1009(7) 0.1914(6) 0.3212(6) 0.0308(9) Uani 1 1 d . . . . .
H2 H 1.2373 0.1370 0.3704 0.037 Uiso 1 1 calc R U . . .
C3 C 1.0669(8) 0.1831(6) 0.1491(6) 0.0347(10) Uani 1 1 d . . . . .
H3 H 1.1793 0.1223 0.0799 0.042 Uiso 1 1 calc R U . . .
C4 C 0.8657(8) 0.2652(6) 0.0799(6) 0.0367(10) Uani 1 1 d . . . . .
H4 H 0.8388 0.2607 -0.0368 0.044 Uiso 1 1 calc R U . . .
C5 C 0.7042(8) 0.3541(6) 0.1852(6) 0.0311(9) Uani 1 1 d . . . . .
H5 H 0.5674 0.4102 0.1381 0.037 Uiso 1 1 calc R U . . .

loop_
_atom_site_aniso_label
_atom_site_aniso_U_11
_atom_site_aniso_U_22
_atom_site_aniso_U_33
_atom_site_aniso_U_23
_atom_site_aniso_U_13
_atom_site_aniso_U_12
Pd1 0.0214(2) 0.0239(2) 0.0196(2) -0.00224(15) 0.00030(15) 0.00522(15)
Br1 0.0374(3) 0.0290(2) 0.0283(3) 0.00231(17) 0.00373(18) 0.00613(18)
N1 0.0249(16) 0.0254(15) 0.0219(16) -0.0027(13) 0.0018(13) 0.0032(12)
C1 0.0258(19) 0.030(2) 0.027(2) -0.0060(16) -0.0015(15) 0.0032(15)
C2 0.0239(19) 0.030(2) 0.039(2) -0.0082(18) 0.0005(17) 0.0050(15)
C3 0.037(2) 0.030(2) 0.036(2) -0.0112(18) 0.0094(19) 0.0026(17)
C4 0.049(3) 0.032(2) 0.029(2) -0.0092(18) 0.0033(19) -0.0026(19)
C5 0.035(2) 0.029(2) 0.029(2) -0.0017(17) -0.0039(17) 0.0027(17)

loop_
_atom_type_symbol
_atom_type_description
_atom_type_scat_dispersion_real
_atom_type_scat_dispersion_imag
_atom_type_scat_source
C C 0.0033 0.0016 'International Tables Vol C Tables 4.2.6.8 and 6.1.1.4'
H H 0.0000 0.0000 'International Tables Vol C Tables 4.2.6.8 and 6.1.1.4'
Br Br -0.2901 2.4595 'International Tables Vol C Tables 4.2.6.8 and 6.1.1.4'
N N 0.0061 0.0033 'International Tables Vol C Tables 4.2.6.8 and 6.1.1.4'
Pd Pd -0.9988 1.0072 'International Tables Vol C Tables 4.2.6.8 and 6.1.1.4'

loop_
_geom_angle_atom_site_label_1
_geom_angle_atom_site_label_2
_geom_angle_atom_site_label_3
_geom_angle
_geom_angle_site_symmetry_1
_geom_angle_site_symmetry_3
N1 Pd1 N1 180.0 2_666 .
N1 Pd1 Br1 90.30(9) 2_666 .
N1 Pd1 Br1 89.70(9) . .
N1 Pd1 Br1 89.70(9) 2_666 2_666
N1 Pd1 Br1 90.30(9) . 2_666
Br1 Pd1 Br1 180.000(12) . 2_666
C5 N1 C1 118.7(3) . .
C5 N1 Pd1 120.8(3) . .
C1 N1 Pd1 120.6(3) . .
N1 C1 C2 121.9(4) . .
N1 C1 H1 119.0 . .
C2 C1 H1 119.0 . .
C1 C2 C3 119.2(4) . .
C1 C2 H2 120.4 . .
C3 C2 H2 120.4 . .
C2 C3 C4 119.2(4) . .
C2 C3 H3 120.4 . .
C4 C3 H3 120.4 . .
C3 C4 C5 118.9(4) . .
C3 C4 H4 120.5 . .
C5 C4 H4 120.5 . .
N1 C5 C4 122.1(4) . .
N1 C5 H5 118.9 . .
C4 C5 H5 118.9 . .

loop_
_geom_bond_atom_site_label_1
_geom_bond_atom_site_label_2
_geom_bond_distance
_geom_bond_site_symmetry_2
Pd1 N1 2.023(3) 2_666
Pd1 N1 2.023(3) .
Pd1 Br1 2.4340(4) .
Pd1 Br1 2.4340(4) 2_666
N1 C5 1.343(5) .
N1 C1 1.348(5) .
C1 C2 1.379(5) .
C1 H1 0.9400 .
C2 C3 1.380(6) .
C2 H2 0.9400 .
C3 C4 1.381(7) .
C3 H3 0.9400 .
C4 C5 1.383(6) .
C4 H4 0.9400 .
C5 H5 0.9400 .

loop_
_geom_torsion_atom_site_label_1
_geom_torsion_atom_site_label_2
_geom_torsion_atom_site_label_3
_geom_torsion_atom_site_label_4
_geom_torsion
_geom_torsion_site_symmetry_1
_geom_torsion_site_symmetry_2
_geom_torsion_site_symmetry_3
_geom_torsion_site_symmetry_4
C5 N1 C1 C2 1.3(6) . . . .
Pd1 N1 C1 C2 -177.9(3) . . . .
N1 C1 C2 C3 -1.2(6) . . . .
C1 C2 C3 C4 0.4(6) . . . .
C2 C3 C4 C5 0.2(6) . . . .
C1 N1 C5 C4 -0.6(6) . . . .
Pd1 N1 C5 C4 178.5(3) . . . .
C3 C4 C5 N1 -0.1(6) . . . .
